data_2203335
loop_
_publ_author_name
'Kazuyuki Takahashi'
'Taka-aki Okamura'
'Hitoshi Yamamoto'
'Norikazu Ueyama'

_publ_section_title
;
 (<i>Z</i>)-4-(<i>tert</i>-Butylamino)-4-oxo-2-butenoic acid
;
_journal_issue 3
_journal_name_full 'Acta Crystallographica Section E'
_journal_page_first o448
_journal_page_last o449
_journal_paper_doi 10.1107/S1600536804004039
_journal_volume 60
_journal_year 2004
_chemical_formula_moiety 'C8 H13 N O3 '
_chemical_formula_sum 'C8 H13 N O3'
_chemical_formula_weight 171.19
_chemical_name_systematic
;
 ?
;
_space_group_IT_number 14
_symmetry_cell_setting monoclinic
_symmetry_space_group_name_Hall '-P 2ybc'
_symmetry_space_group_name_H-M 'P 1 21/c 1'
_atom_sites_solution_hydrogens geom
_atom_sites_solution_primary direct
_atom_sites_solution_secondary difmap
_cell_angle_alpha 90.00
_cell_angle_beta 105.42(3)
_cell_angle_gamma 90.00
_cell_formula_units_Z 4
_cell_length_a 9.283(4)
_cell_length_b 8.416(3)
_cell_length_c 12.680(5)
_cell_measurement_reflns_used 25
_cell_measurement_temperature 296
_cell_measurement_theta_max 15.0
_cell_measurement_theta_min 14.3
_cell_volume 955.0(7)
_computing_cell_refinement 'MSC/AFC Diffractometer Control Software'
_computing_data_collection
;MSC/AFC Diffractometer Control Software
(Molecular Structure Corporation, 1991)
;
_computing_data_reduction 'TEXSAN (Molecular Structure Corporation, 2000)'
_computing_molecular_graphics 'TEXSAN and MERCURY (Bruno et al., 2002)'
_computing_publication_material 'TEXSAN and MERCURY'
_computing_structure_refinement 'SHELXL97 (Sheldrick, 1997)'
_computing_structure_solution 'SIR92 (Altomare et al., 1994)'
_diffrn_ambient_temperature 296
_diffrn_measured_fraction_theta_full 0.998
_diffrn_measured_fraction_theta_max 0.998
_diffrn_measurement_device_type 'Rigaku AFC5R'
_diffrn_measurement_method \w-2\q
_diffrn_radiation_monochromator graphite
_diffrn_radiation_source 'fine-focus sealed tube'
_diffrn_radiation_type MoK\a
_diffrn_radiation_wavelength 0.71069
_diffrn_reflns_av_R_equivalents 0.0371
_diffrn_reflns_av_sigmaI/netI 0.0760
_diffrn_reflns_limit_h_max 12
_diffrn_reflns_limit_h_min 0
_diffrn_reflns_limit_k_max 10
_diffrn_reflns_limit_k_min 0
_diffrn_reflns_limit_l_max 15
_diffrn_reflns_limit_l_min -16
_diffrn_reflns_number 2325
_diffrn_reflns_theta_full 27.51
_diffrn_reflns_theta_max 27.51
_diffrn_reflns_theta_min 2.94
_diffrn_standards_decay_% 0.39
_diffrn_standards_interval_count 150
_diffrn_standards_number 3
_exptl_absorpt_coefficient_mu 0.091
_exptl_absorpt_correction_T_max 0.962
_exptl_absorpt_correction_T_min 0.900
_exptl_absorpt_correction_type psi-scan
_exptl_absorpt_process_details '(North et al., 1968)'
_exptl_crystal_colour colorless
_exptl_crystal_density_diffrn 1.191
_exptl_crystal_density_method 'not measured'
_exptl_crystal_description prismatic
_exptl_crystal_F_000 368
_exptl_crystal_size_max 0.500
_exptl_crystal_size_mid 0.200
_exptl_crystal_size_min 0.200
_refine_diff_density_max 0.140
_refine_diff_density_min -0.188
_refine_ls_extinction_method none
_refine_ls_goodness_of_fit_ref 0.976
_refine_ls_hydrogen_treatment mixed
_refine_ls_matrix_type full
_refine_ls_number_parameters 112
_refine_ls_number_reflns 2195
_refine_ls_number_restraints 0
_refine_ls_restrained_S_all 0.976
_refine_ls_R_factor_all 0.1503
_refine_ls_R_factor_gt 0.0420
_refine_ls_shift/su_max 0.000
_refine_ls_shift/su_mean 0.000
_refine_ls_structure_factor_coef Fsqd
_refine_ls_weighting_details 'calc w = 1/[\s^2^(Fo^2^)+(0.0570P)^2^+0.0332P] where P = (Fo^2^+2Fc^2^)/3'
_refine_ls_weighting_scheme calc
_refine_ls_wR_factor_gt 0.1035
_refine_ls_wR_factor_ref 0.1338
_reflns_number_gt 994
_reflns_number_total 2195
_reflns_threshold_expression I>2\s(I)
_cod_data_source_file ob6355.cif
_cod_data_source_block I
_cod_database_code 2203335
_cod_database_fobs_code 2203335

loop_
_symmetry_equiv_pos_as_xyz
'x, y, z'
'-x, y+1/2, -z+1/2'
'-x, -y, -z'
'x, -y-1/2, z-1/2'

loop_
_atom_site_label
_atom_site_fract_x
_atom_site_fract_y
_atom_site_fract_z
_atom_site_U_iso_or_equiv
_atom_site_adp_type
_atom_site_calc_flag
_atom_site_refinement_flags
_atom_site_occupancy
_atom_site_type_symbol
O1 0.26132(17) 0.03658(18) 0.22821(11) 0.0540(4) Uani d . 1 O
O2 0.3781(2) -0.4179(2) 0.12000(13) 0.0689(5) Uani d . 1 O
O3 0.3148(2) -0.1660(2) 0.10417(12) 0.0650(5) Uani d . 1 O
H2 0.295(3) -0.077(3) 0.151(2) 0.078 Uiso d . 1 H
N1 0.2532(2) 0.05087(19) 0.40424(13) 0.0441(5) Uani d . 1 N
H1 0.2777 0.0037 0.4666 0.053 Uiso calc R 1 H
C1 0.3613(2) -0.2925(3) 0.16292(18) 0.0479(5) Uani d . 1 C
C2 0.3967(2) -0.2847(2) 0.28363(17) 0.0441(5) Uani d . 1 C
H3 0.4495 -0.3720 0.3191 0.053 Uiso calc R 1 H
C3 0.3668(2) -0.1756(2) 0.35054(16) 0.0439(5) Uani d . 1 C
H4 0.3978 -0.1997 0.4247 0.053 Uiso calc R 1 H
C4 0.2904(2) -0.0200(2) 0.32250(15) 0.0417(5) Uani d . 1 C
C5 0.1728(3) 0.2047(3) 0.39841(17) 0.0482(5) Uani d . 1 C
C6 0.0242(3) 0.1962(3) 0.3109(2) 0.0716(8) Uani d . 1 C
H5 0.0424 0.1794 0.2407 0.086 Uiso calc R 1 H
H6 -0.0292 0.2941 0.3100 0.086 Uiso calc R 1 H
H7 -0.0341 0.1099 0.3270 0.086 Uiso calc R 1 H
C7 0.2688(3) 0.3382(3) 0.3742(3) 0.0741(8) Uani d . 1 C
H8 0.2855 0.3218 0.3035 0.089 Uiso calc R 1 H
H9 0.3629 0.3395 0.4288 0.089 Uiso calc R 1 H
H10 0.2187 0.4378 0.3749 0.089 Uiso calc R 1 H
C8 0.1447(4) 0.2285(3) 0.5103(2) 0.0772(9) Uani d . 1 C
H11 0.0845 0.1428 0.5249 0.093 Uiso calc R 1 H
H12 0.0935 0.3274 0.5112 0.093 Uiso calc R 1 H
H13 0.2385 0.2304 0.5653 0.093 Uiso calc R 1 H

loop_
_atom_site_aniso_label
_atom_site_aniso_U_11
_atom_site_aniso_U_22
_atom_site_aniso_U_33
_atom_site_aniso_U_12
_atom_site_aniso_U_13
_atom_site_aniso_U_23
O1 0.0732(11) 0.0492(9) 0.0398(8) 0.0125(8) 0.0154(7) 0.0095(7)
O2 0.0837(13) 0.0648(11) 0.0535(10) 0.0097(10) 0.0101(9) -0.0200(8)
O3 0.0910(14) 0.0671(11) 0.0407(8) 0.0185(10) 0.0245(9) 0.0045(8)
N1 0.0537(11) 0.0395(10) 0.0372(9) 0.0057(9) 0.0088(8) 0.0034(8)
C1 0.0432(13) 0.0554(14) 0.0445(12) -0.0014(12) 0.0109(10) -0.0061(11)
C2 0.0473(13) 0.0399(11) 0.0432(11) 0.0034(10) 0.0089(10) -0.0001(10)
C3 0.0516(13) 0.0422(11) 0.0344(10) 0.0018(10) 0.0050(9) 0.0033(9)
C4 0.0469(13) 0.0392(11) 0.0380(10) -0.0027(10) 0.0097(9) -0.0003(10)
C5 0.0527(14) 0.0428(12) 0.0478(12) 0.0069(11) 0.0113(10) -0.0008(10)
C6 0.0573(16) 0.0741(18) 0.0774(17) 0.0151(15) 0.0077(13) -0.0069(15)
C7 0.0736(18) 0.0433(14) 0.103(2) 0.0041(13) 0.0201(16) 0.0027(14)
C8 0.100(2) 0.0702(17) 0.0649(17) 0.0205(17) 0.0280(16) -0.0094(14)

loop_
_atom_type_symbol
_atom_type_description
_atom_type_scat_dispersion_real
_atom_type_scat_dispersion_imag
_atom_type_scat_source
C C 0.0033 0.0016 'International Tables Vol C Tables 4.2.6.8 and 6.1.1.4'
H H 0.0000 0.0000 'International Tables Vol C Tables 4.2.6.8 and 6.1.1.4'
O O 0.0106 0.0060 'International Tables Vol C Tables 4.2.6.8 and 6.1.1.4'
N N 0.0061 0.0033 'International Tables Vol C Tables 4.2.6.8 and 6.1.1.4'

loop_
_geom_angle_atom_site_label_1
_geom_angle_atom_site_label_2
_geom_angle_atom_site_label_3
_geom_angle
_geom_angle_publ_flag
C4 O1 H2 111.3(10) no
C1 O3 H2 110.9(14) no
C4 N1 C5 126.00(17) no
C4 N1 H1 117.0 ?
C5 N1 H1 117.0 ?
O2 C1 O3 121.0(2) no
O2 C1 C2 118.8(2) no
O3 C1 C2 120.2(2) no
C3 C2 C1 131.6(2) yes
C3 C2 H3 114.2 ?
C1 C2 H3 114.2 ?
C2 C3 C4 128.58(19) yes
C2 C3 H4 115.7 ?
C4 C3 H4 115.7 ?
O1 C4 N1 123.03(19) no
O1 C4 C3 122.21(18) no
N1 C4 C3 114.74(17) no
N1 C5 C7 109.96(18) ?
N1 C5 C8 106.05(18) ?
C7 C5 C8 110.3(2) ?
N1 C5 C6 109.91(18) ?
C7 C5 C6 110.7(2) ?
C8 C5 C6 109.8(2) ?
C5 C6 H5 109.5 ?
C5 C6 H6 109.5 ?
H5 C6 H6 109.5 ?
C5 C6 H7 109.5 ?
H5 C6 H7 109.5 ?
H6 C6 H7 109.5 ?
C5 C7 H8 109.5 ?
C5 C7 H9 109.5 ?
H8 C7 H9 109.5 ?
C5 C7 H10 109.5 ?
H8 C7 H10 109.5 ?
H9 C7 H10 109.5 ?
C5 C8 H11 109.5 ?
C5 C8 H12 109.5 ?
H11 C8 H12 109.5 ?
C5 C8 H13 109.5 ?
H11 C8 H13 109.5 ?
H12 C8 H13 109.5 ?

loop_
_geom_bond_atom_site_label_1
_geom_bond_atom_site_label_2
_geom_bond_distance
_geom_bond_publ_flag
O1 C4 1.248(2) yes
O2 C1 1.216(3) yes
O3 C1 1.305(3) yes
O3 H2 1.01(3) no
N1 C4 1.319(2) yes
N1 C5 1.486(3) yes
N1 H1 0.8600 ?
C1 C2 1.479(3) ?
C2 C3 1.329(3) yes
C2 H3 0.9300 ?
C3 C4 1.486(3) ?
C3 H4 0.9300 ?
C5 C7 1.515(3) ?
C5 C8 1.522(3) ?
C5 C6 1.524(3) ?
C6 H5 0.9600 ?
C6 H6 0.9600 ?
C6 H7 0.9600 ?
C7 H8 0.9600 ?
C7 H9 0.9600 ?
C7 H10 0.9600 ?
C8 H11 0.9600 ?
C8 H12 0.9600 ?
C8 H13 0.9600 ?

loop_
_geom_hbond_atom_site_label_D
_geom_hbond_atom_site_label_H
_geom_hbond_atom_site_label_A
_geom_hbond_site_symmetry_A
_geom_hbond_distance_DH
_geom_hbond_distance_HA
_geom_hbond_distance_DA
_geom_hbond_angle_DHA
N1 H1 O2 4_556 0.86 2.05 2.897(3) 168
O3 H2 O1 . 1.01(3) 1.46(3) 2.458(2) 172(2)

loop_
_geom_torsion_atom_site_label_1
_geom_torsion_atom_site_label_2
_geom_torsion_atom_site_label_3
_geom_torsion_atom_site_label_4
_geom_torsion
_geom_torsion_publ_flag
O2 C1 C2 C3 -167.3(2) yes
O3 C1 C2 C3 13.6(4) yes
C1 C2 C3 C4 -2.5(4) yes
C5 N1 C4 O1 0.1(3) ?
C5 N1 C4 C3 -178.40(18) yes
C2 C3 C4 O1 -9.9(4) ?
C2 C3 C4 N1 168.7(2) ?
C4 N1 C5 C7 -65.5(3) ?
C4 N1 C5 C8 175.3(2) ?
C4 N1 C5 C6 56.7(3) ?

loop_
_cod_related_entry_id
_cod_related_entry_database
_cod_related_entry_code
1 ChemSpider 4832652
